data_1545671
loop_
_publ_author_name
'Adinarayana, B.'
'Thomas, Ajesh P.'
'Satha, Pardhasaradhi'
'Srinivasan, A.'

_publ_section_title
;
 Syntheses of Bipyricorroles and Their Meso--Meso Coupled Dimers
;
_journal_name_full 'Organic Letters'
_journal_paper_doi 10.1021/acs.orglett.7b00513
_journal_year 2017
_chemical_formula_sum 'C33 H21 Cl0 F6 N4 P Pd'
_chemical_formula_weight 724.91
_chemical_name_systematic
;
 ?
;
_space_group_IT_number 54
_symmetry_cell_setting orthorhombic
_symmetry_space_group_name_Hall '-P 2a 2ac'
_symmetry_space_group_name_H-M 'P c c a'
_atom_sites_solution_hydrogens geom
_atom_sites_solution_primary direct
_atom_sites_solution_secondary difmap
_audit_creation_method SHELXL-97
_cell_angle_alpha 90.00
_cell_angle_beta 90.00
_cell_angle_gamma 90.00
_cell_formula_units_Z 8
_cell_length_a 21.0949(15)
_cell_length_b 9.3501(6)
_cell_length_c 30.015(2)
_cell_measurement_reflns_used 9906
_cell_measurement_temperature 100
_cell_measurement_theta_max 21.00
_cell_measurement_theta_min 2.18
_cell_volume 5920.1(7)
_computing_cell_refinement 'Bruker SAINT'
_computing_data_collection 'Bruker APEX2'
_computing_data_reduction 'Bruker SAINT A'
_computing_molecular_graphics 'Bruker SHELXTL'
_computing_publication_material 'Bruker SHELXTL'
_computing_structure_refinement 'SHELXL-97 (Sheldrick, 2008)'
_computing_structure_solution 'SHELXS-97 (Sheldrick, 2008)'
_diffrn_ambient_temperature 100
_diffrn_measured_fraction_theta_full 0.997
_diffrn_measured_fraction_theta_max 0.993
_diffrn_measurement_device_type 'Bruker APEX-II CCD'
_diffrn_measurement_method '\f and \w scans'
_diffrn_radiation_monochromator graphite
_diffrn_radiation_source 'fine-focus sealed tube'
_diffrn_radiation_type MoK\a
_diffrn_radiation_wavelength 0.71073
_diffrn_reflns_av_R_equivalents 0.0677
_diffrn_reflns_av_sigmaI/netI 0.0466
_diffrn_reflns_limit_h_max 25
_diffrn_reflns_limit_h_min -25
_diffrn_reflns_limit_k_max 11
_diffrn_reflns_limit_k_min -8
_diffrn_reflns_limit_l_max 35
_diffrn_reflns_limit_l_min -36
_diffrn_reflns_number 60226
_diffrn_reflns_theta_full 25.00
_diffrn_reflns_theta_max 25.41
_diffrn_reflns_theta_min 2.18
_exptl_absorpt_coefficient_mu 0.750
_exptl_absorpt_correction_T_max 0.7452
_exptl_absorpt_correction_T_min 0.6388
_exptl_absorpt_correction_type multi-scan
_exptl_absorpt_process_details SADABS-2008/1
_exptl_crystal_density_diffrn 1.627
_exptl_crystal_density_method 'not measured'
_exptl_crystal_description Block
_exptl_crystal_F_000 2896
_exptl_crystal_size_max 0.14
_exptl_crystal_size_mid 0.08
_exptl_crystal_size_min 0.06
_refine_diff_density_max 1.617
_refine_diff_density_min -1.735
_refine_diff_density_rms 0.135
_refine_ls_extinction_method none
_refine_ls_goodness_of_fit_ref 1.091
_refine_ls_hydrogen_treatment mixed
_refine_ls_matrix_type full
_refine_ls_number_parameters 268
_refine_ls_number_reflns 5431
_refine_ls_number_restraints 4
_refine_ls_restrained_S_all 1.107
_refine_ls_R_factor_all 0.1176
_refine_ls_R_factor_gt 0.0851
_refine_ls_shift/su_max 0.000
_refine_ls_shift/su_mean 0.000
_refine_ls_structure_factor_coef Fsqd
_refine_ls_weighting_details 'calc w=1/[\s^2^(Fo^2^)+(0.1290P)^2^+19.6962P] where P=(Fo^2^+2Fc^2^)/3'
_refine_ls_weighting_scheme calc
_refine_ls_wR_factor_gt 0.2300
_refine_ls_wR_factor_ref 0.2486
_reflns_number_gt 3596
_reflns_number_total 5431
_reflns_threshold_expression >2\s(I)
_cod_data_source_file ol7b00513_si_002.cif
_cod_data_source_block AS_BP_PDMES_PF6_0m
_cod_depositor_comments
;
The following automatic conversions were performed:

'_symmetry_cell_setting' value 'Orthorhombic' changed to
'orthorhombic' according to
/home/data/users/saulius/crontab/automatic-downloads/rss-feeds/ACS/lib/dictionaries/cif_core.dic
dictionary named 'cif_core.dic' version 2.4.2 from 2011-04-26.

'_exptl_absorpt_correction_type' value 'Multi-scan' changed to
'multi-scan' according to
/home/data/users/saulius/crontab/automatic-downloads/rss-feeds/ACS/lib/dictionaries/cif_core.dic
dictionary named 'cif_core.dic' version 2.4.2 from 2011-04-26.

Automatic conversion script
Id: cif_fix_values 4973 2017-02-22 13:04:09Z antanas 
;
_cod_original_cell_volume 5920.2(7)
_cod_original_sg_symbol_H-M 'Pcca '
_cod_database_code 1545671
_platon_squeeze_void_probe_radius 1.20

loop_
_symmetry_equiv_pos_as_xyz
'x, y, z'
'-x+1/2, -y, z'
'x+1/2, -y, -z+1/2'
'-x, y, -z+1/2'
'-x, -y, -z'
'x-1/2, y, -z'
'-x-1/2, y, z-1/2'
'x, -y, z-1/2'

loop_
_atom_site_label
_atom_site_type_symbol
_atom_site_fract_x
_atom_site_fract_y
_atom_site_fract_z
_atom_site_U_iso_or_equiv
_atom_site_adp_type
_atom_site_occupancy
_atom_site_symmetry_multiplicity
_atom_site_calc_flag
_atom_site_refinement_flags
C1 C 0.1018(5) -0.0329(10) 0.0223(3) 0.0662(7) Uani 1 1 d D
C2 C 0.0700(5) -0.0970(10) -0.0082(3) 0.0662(7) Uani 1 1 d .
H2 H 0.0392 -0.1641 -0.0008 0.079 Uiso 1 1 calc R
C3 C 0.0820(5) -0.0651(10) -0.0512(3) 0.0662(7) Uani 1 1 d .
H3 H 0.0598 -0.1146 -0.0731 0.079 Uiso 1 1 calc R
C4 C 0.1237(5) 0.0327(10) -0.0640(3) 0.0662(7) Uani 1 1 d .
H4 H 0.1282 0.0553 -0.0941 0.079 Uiso 1 1 calc R
C5 C 0.1608(5) 0.1017(10) -0.0318(3) 0.0662(7) Uani 1 1 d .
C6 C 0.2089(4) 0.2043(9) -0.0430(3) 0.051(2) Uani 1 1 d .
C7 C 0.2520(4) 0.2679(11) -0.0146(3) 0.0668(8) Uani 1 1 d .
C8 C 0.3019(4) 0.3628(10) -0.0293(4) 0.0668(8) Uani 1 1 d .
H8 H 0.3114 0.3879 -0.0585 0.080 Uiso 1 1 calc R
C9 C 0.3328(4) 0.4086(10) 0.0086(3) 0.0668(8) Uani 1 1 d D
H9 H 0.3672 0.4706 0.0098 0.080 Uiso 1 1 calc R
C10 C 0.2998(4) 0.3387(11) 0.0481(4) 0.0668(8) Uani 1 1 d D
C11 C 0.3145(4) 0.3520(10) 0.0915(3) 0.0668(8) Uani 1 1 d D
H11 H 0.3516 0.4002 0.0988 0.080 Uiso 1 1 calc R
C12 C 0.2801(4) 0.3018(11) 0.1242(3) 0.0668(8) Uani 1 1 d D
C13 C 0.2911(5) 0.3359(10) 0.1752(3) 0.0668(8) Uani 1 1 d D
H13 H 0.3226 0.3919 0.1881 0.080 Uiso 1 1 calc R
C14 C 0.2441(4) 0.2649(10) 0.1952(3) 0.0668(8) Uani 1 1 d .
H14 H 0.2364 0.2656 0.2257 0.080 Uiso 1 1 calc R
C15 C 0.2075(4) 0.1880(11) 0.1633(3) 0.0668(8) Uani 1 1 d .
C16 C 0.1562(4) 0.0996(8) 0.1748(3) 0.0489(19) Uani 1 1 d .
C17 C 0.1199(5) 0.0155(10) 0.1444(3) 0.0662(7) Uani 1 1 d .
C18 C 0.0709(5) -0.0767(10) 0.1595(3) 0.0662(7) Uani 1 1 d .
H18 H 0.0625 -0.0865 0.1898 0.079 Uiso 1 1 calc R
C19 C 0.0381(5) -0.1470(10) 0.1302(3) 0.0662(7) Uani 1 1 d .
H19 H 0.0069 -0.2081 0.1410 0.079 Uiso 1 1 calc R
C20 C 0.0445(5) -0.1407(9) 0.0873(3) 0.0662(7) Uani 1 1 d .
H20 H 0.0183 -0.1920 0.0682 0.079 Uiso 1 1 calc R
C21 C 0.0901(5) -0.0576(10) 0.0723(3) 0.0662(7) Uani 1 1 d D
C22 C 0.2079(4) 0.2525(9) -0.0910(3) 0.0496(19) Uani 1 1 d .
C23 C 0.2550(5) 0.2135(11) -0.1216(3) 0.069(3) Uani 1 1 d .
H23 H 0.2874 0.1520 -0.1131 0.083 Uiso 1 1 calc R
C24 C 0.2531(5) 0.2667(11) -0.1648(3) 0.073(3) Uani 1 1 d .
H24 H 0.2849 0.2427 -0.1849 0.088 Uiso 1 1 calc R
C25 C 0.2043(5) 0.3545(10) -0.1780(3) 0.066(3) Uani 1 1 d .
H25 H 0.2029 0.3884 -0.2071 0.080 Uiso 1 1 calc R
C26 C 0.1575(4) 0.3926(9) -0.1481(3) 0.056(2) Uani 1 1 d .
H26 H 0.1250 0.4539 -0.1567 0.068 Uiso 1 1 calc R
C27 C 0.1591(4) 0.3397(8) -0.1057(3) 0.052(2) Uani 1 1 d .
H27 H 0.1266 0.3630 -0.0861 0.062 Uiso 1 1 calc R
C28 C 0.1366(3) 0.0986(7) 0.22278(13) 0.051(2) Uani 1 1 d G
C29 C 0.1549(3) -0.0092(6) 0.25197(17) 0.067(3) Uani 1 1 d G
H29 H 0.1815 -0.0820 0.2422 0.080 Uiso 1 1 calc R
C30 C 0.1333(3) -0.0082(6) 0.29573(16) 0.073(3) Uani 1 1 d G
H30 H 0.1455 -0.0804 0.3153 0.087 Uiso 1 1 calc R
C31 C 0.0935(3) 0.1006(8) 0.31029(14) 0.078(3) Uani 1 1 d G
H31 H 0.0790 0.1012 0.3396 0.094 Uiso 1 1 calc R
C32 C 0.0752(4) 0.2084(9) 0.2811(2) 0.174(9) Uani 1 1 d G
H32 H 0.0485 0.2812 0.2908 0.209 Uiso 1 1 calc R
C33 C 0.0968(4) 0.2074(8) 0.23734(19) 0.153(8) Uani 1 1 d G
H33 H 0.0845 0.2795 0.2178 0.183 Uiso 1 1 calc R
N1 N 0.1506(4) 0.0620(8) 0.0115(2) 0.0662(7) Uani 1 1 d .
N2 N 0.2511(4) 0.2501(9) 0.0313(3) 0.0668(8) Uani 1 1 d .
N3 N 0.2288(3) 0.2112(9) 0.1207(3) 0.0668(8) Uani 1 1 d .
N4 N 0.1284(4) 0.0177(8) 0.0994(3) 0.0662(7) Uani 1 1 d .
F1 F -0.0045(4) 0.4715(12) 0.1447(3) 0.164(4) Uani 1 1 d .
F2 F 0.0320(4) 0.5329(7) 0.0787(3) 0.126(3) Uani 1 1 d .
F3 F 0.0418(4) 0.3053(10) 0.0611(3) 0.127(3) Uani 1 1 d .
F4 F 0.0093(3) 0.2362(7) 0.1251(3) 0.107(2) Uani 1 1 d .
F5 F -0.0504(3) 0.3861(6) 0.0833(3) 0.098(2) Uani 1 1 d .
F6 F 0.0885(3) 0.3876(8) 0.1221(3) 0.123(3) Uani 1 1 d .
P1 P 0.01853(12) 0.3890(3) 0.10398(9) 0.0626(7) Uani 1 1 d .
Pd1 Pd 0.19105(3) 0.13459(7) 0.06581(2) 0.0469(3) Uani 1 1 d .

loop_
_atom_site_aniso_label
_atom_site_aniso_U_11
_atom_site_aniso_U_22
_atom_site_aniso_U_33
_atom_site_aniso_U_23
_atom_site_aniso_U_13
_atom_site_aniso_U_12
C1 0.0791(19) 0.0568(16) 0.0626(15) -0.0041(13) 0.0033(14) 0.0017(13)
C2 0.0791(19) 0.0568(16) 0.0626(15) -0.0041(13) 0.0033(14) 0.0017(13)
C3 0.0791(19) 0.0568(16) 0.0626(15) -0.0041(13) 0.0033(14) 0.0017(13)
C4 0.0791(19) 0.0568(16) 0.0626(15) -0.0041(13) 0.0033(14) 0.0017(13)
C5 0.0791(19) 0.0568(16) 0.0626(15) -0.0041(13) 0.0033(14) 0.0017(13)
C6 0.059(5) 0.047(5) 0.048(5) 0.010(4) 0.012(4) 0.020(4)
C7 0.0560(16) 0.0750(19) 0.0693(18) 0.0095(15) -0.0083(14) 0.0087(13)
C8 0.0560(16) 0.0750(19) 0.0693(18) 0.0095(15) -0.0083(14) 0.0087(13)
C9 0.0560(16) 0.0750(19) 0.0693(18) 0.0095(15) -0.0083(14) 0.0087(13)
C10 0.0560(16) 0.0750(19) 0.0693(18) 0.0095(15) -0.0083(14) 0.0087(13)
C11 0.0560(16) 0.0750(19) 0.0693(18) 0.0095(15) -0.0083(14) 0.0087(13)
C12 0.0560(16) 0.0750(19) 0.0693(18) 0.0095(15) -0.0083(14) 0.0087(13)
C13 0.0560(16) 0.0750(19) 0.0693(18) 0.0095(15) -0.0083(14) 0.0087(13)
C14 0.0560(16) 0.0750(19) 0.0693(18) 0.0095(15) -0.0083(14) 0.0087(13)
C15 0.0560(16) 0.0750(19) 0.0693(18) 0.0095(15) -0.0083(14) 0.0087(13)
C16 0.045(5) 0.048(5) 0.054(5) 0.005(4) 0.002(4) 0.017(4)
C17 0.0791(19) 0.0568(16) 0.0626(15) -0.0041(13) 0.0033(14) 0.0017(13)
C18 0.0791(19) 0.0568(16) 0.0626(15) -0.0041(13) 0.0033(14) 0.0017(13)
C19 0.0791(19) 0.0568(16) 0.0626(15) -0.0041(13) 0.0033(14) 0.0017(13)
C20 0.0791(19) 0.0568(16) 0.0626(15) -0.0041(13) 0.0033(14) 0.0017(13)
C21 0.0791(19) 0.0568(16) 0.0626(15) -0.0041(13) 0.0033(14) 0.0017(13)
C22 0.053(5) 0.052(5) 0.045(5) 0.008(4) -0.001(4) 0.009(4)
C23 0.065(6) 0.075(7) 0.066(6) 0.012(5) 0.008(5) 0.023(5)
C24 0.089(7) 0.079(7) 0.052(5) 0.011(5) 0.026(5) 0.007(6)
C25 0.088(7) 0.072(6) 0.039(5) 0.012(4) 0.004(5) -0.001(5)
C26 0.065(6) 0.055(5) 0.049(5) 0.003(4) -0.006(4) 0.007(4)
C27 0.059(5) 0.053(5) 0.045(5) -0.007(4) 0.002(4) 0.006(4)
C28 0.054(5) 0.064(5) 0.035(4) 0.002(4) 0.003(4) 0.016(4)
C29 0.102(7) 0.063(6) 0.036(5) -0.002(4) 0.004(5) 0.023(5)
C30 0.109(8) 0.059(6) 0.051(6) 0.009(4) -0.003(5) 0.008(6)
C31 0.066(6) 0.125(9) 0.043(5) 0.007(6) 0.013(5) 0.015(6)
C32 0.178(14) 0.30(2) 0.047(6) 0.028(10) 0.028(8) 0.188(16)
C33 0.181(15) 0.229(17) 0.047(6) 0.020(8) 0.017(8) 0.158(14)
N1 0.0791(19) 0.0568(16) 0.0626(15) -0.0041(13) 0.0033(14) 0.0017(13)
N2 0.0560(16) 0.0750(19) 0.0693(18) 0.0095(15) -0.0083(14) 0.0087(13)
N3 0.0560(16) 0.0750(19) 0.0693(18) 0.0095(15) -0.0083(14) 0.0087(13)
N4 0.0791(19) 0.0568(16) 0.0626(15) -0.0041(13) 0.0033(14) 0.0017(13)
F1 0.131(7) 0.206(10) 0.156(7) -0.119(7) 0.024(6) -0.012(6)
F2 0.115(6) 0.071(4) 0.190(8) 0.044(5) -0.036(5) -0.022(4)
F3 0.129(6) 0.128(6) 0.125(6) -0.004(5) 0.038(5) 0.027(6)
F4 0.098(5) 0.089(4) 0.134(6) 0.039(4) 0.001(4) -0.008(4)
F5 0.071(4) 0.067(4) 0.156(6) -0.018(4) -0.028(4) 0.002(3)
F6 0.085(5) 0.100(5) 0.183(8) 0.034(5) -0.026(5) -0.007(4)
P1 0.0647(15) 0.0505(13) 0.0727(16) 0.0000(12) 0.0015(13) -0.0052(11)
Pd1 0.0506(4) 0.0451(4) 0.0451(4) 0.0054(3) 0.0059(3) 0.0161(3)

loop_
_atom_type_symbol
_atom_type_description
_atom_type_scat_dispersion_real
_atom_type_scat_dispersion_imag
_atom_type_scat_source
C C 0.0033 0.0016 'International Tables Vol C Tables 4.2.6.8 and 6.1.1.4'
H H 0.0000 0.0000 'International Tables Vol C Tables 4.2.6.8 and 6.1.1.4'
N N 0.0061 0.0033 'International Tables Vol C Tables 4.2.6.8 and 6.1.1.4'
F F 0.0171 0.0103 'International Tables Vol C Tables 4.2.6.8 and 6.1.1.4'
P P 0.1023 0.0942 'International Tables Vol C Tables 4.2.6.8 and 6.1.1.4'
Pd Pd -0.9988 1.0072 'International Tables Vol C Tables 4.2.6.8 and 6.1.1.4'
Cl Cl 0.1484 0.1585 'International Tables Vol C Tables 4.2.6.8 and 6.1.1.4'

loop_
_geom_angle_atom_site_label_1
_geom_angle_atom_site_label_2
_geom_angle_atom_site_label_3
_geom_angle
C2 C1 N1 121.1(9)
C2 C1 C21 122.8(9)
N1 C1 C21 116.0(8)
C1 C2 C3 118.8(10)
C1 C2 H2 120.6
C3 C2 H2 120.6
C4 C3 C2 123.7(10)
C4 C3 H3 118.2
C2 C3 H3 118.2
C3 C4 C5 119.1(9)
C3 C4 H4 120.4
C5 C4 H4 120.4
N1 C5 C4 116.3(9)
N1 C5 C6 120.9(9)
C4 C5 C6 122.7(9)
C7 C6 C5 127.6(8)
C7 C6 C22 118.0(8)
C5 C6 C22 114.3(8)
C6 C7 N2 123.5(9)
C6 C7 C8 123.8(9)
N2 C7 C8 112.7(9)
C9 C8 C7 106.5(9)
C9 C8 H8 126.8
C7 C8 H8 126.8
C8 C9 C10 107.0(9)
C8 C9 H9 126.5
C10 C9 H9 126.5
C11 C10 N2 124.5(9)
C11 C10 C9 127.6(9)
N2 C10 C9 107.9(8)
C12 C11 C10 124.5(10)
C12 C11 H11 117.8
C10 C11 H11 117.8
C11 C12 N3 127.0(9)
C11 C12 C13 124.9(9)
N3 C12 C13 108.1(8)
C14 C13 C12 103.2(8)
C14 C13 H13 128.4
C12 C13 H13 128.4
C13 C14 C15 110.5(9)
C13 C14 H14 124.8
C15 C14 H14 124.8
N3 C15 C16 125.0(9)
N3 C15 C14 111.6(9)
C16 C15 C14 123.3(9)
C15 C16 C17 125.5(8)
C15 C16 C28 116.9(8)
C17 C16 C28 117.6(7)
N4 C17 C18 114.9(9)
N4 C17 C16 123.7(9)
C18 C17 C16 121.4(8)
C19 C18 C17 118.6(10)
C19 C18 H18 120.7
C17 C18 H18 120.7
C20 C19 C18 126.6(11)
C20 C19 H19 116.7
C18 C19 H19 116.7
C19 C20 C21 116.2(10)
C19 C20 H20 121.9
C21 C20 H20 121.9
C20 C21 N4 122.8(9)
C20 C21 C1 122.6(9)
N4 C21 C1 114.5(8)
C27 C22 C23 118.0(8)
C27 C22 C6 119.4(7)
C23 C22 C6 122.5(7)
C24 C23 C22 119.9(9)
C24 C23 H23 120.0
C22 C23 H23 120.0
C25 C24 C23 120.3(9)
C25 C24 H24 119.9
C23 C24 H24 119.9
C24 C25 C26 120.2(8)
C24 C25 H25 119.9
C26 C25 H25 119.9
C27 C26 C25 119.5(8)
C27 C26 H26 120.2
C25 C26 H26 120.2
C26 C27 C22 122.0(8)
C26 C27 H27 119.0
C22 C27 H27 119.0
C29 C28 C33 120.0
C29 C28 C16 122.3(4)
C33 C28 C16 117.6(4)
C28 C29 C30 120.0
C28 C29 H29 120.0
C30 C29 H29 120.0
C31 C30 C29 120.0
C31 C30 H30 120.0
C29 C30 H30 120.0
C30 C31 C32 120.0
C30 C31 H31 120.0
C32 C31 H31 120.0
C33 C32 C31 120.0
C33 C32 H32 120.0
C31 C32 H32 120.0
C32 C33 C28 120.0
C32 C33 H33 120.0
C28 C33 H33 120.0
C5 N1 C1 120.5(8)
C5 N1 Pd1 128.9(7)
C1 N1 Pd1 110.3(6)
C7 N2 C10 105.9(8)
C7 N2 Pd1 126.8(7)
C10 N2 Pd1 127.2(6)
C15 N3 C12 106.6(8)
C15 N3 Pd1 126.2(7)
C12 N3 Pd1 127.2(6)
C21 N4 C17 120.8(8)
C21 N4 Pd1 112.4(6)
C17 N4 Pd1 126.7(6)
F1 P1 F2 90.7(6)
F1 P1 F6 91.4(5)
F2 P1 F6 90.3(4)
F1 P1 F4 95.5(6)
F2 P1 F4 173.7(5)
F6 P1 F4 88.3(4)
F1 P1 F5 91.7(5)
F2 P1 F5 89.5(4)
F6 P1 F5 176.8(5)
F4 P1 F5 91.6(4)
F1 P1 F3 179.0(6)
F2 P1 F3 88.5(5)
F6 P1 F3 89.2(5)
F4 P1 F3 85.3(5)
F5 P1 F3 87.6(5)
N2 Pd1 N1 91.9(3)
N2 Pd1 N3 88.9(3)
N1 Pd1 N3 177.9(3)
N2 Pd1 N4 178.4(3)
N1 Pd1 N4 86.7(3)
N3 Pd1 N4 92.5(3)

loop_
_geom_bond_atom_site_label_1
_geom_bond_atom_site_label_2
_geom_bond_distance
C1 C2 1.282(12)
C1 N1 1.399(12)
C1 C21 1.539(11)
C2 C3 1.350(13)
C2 H2 0.9300
C3 C4 1.326(13)
C3 H3 0.9300
C4 C5 1.402(13)
C4 H4 0.9300
C5 N1 1.367(12)
C5 C6 1.437(13)
C6 C7 1.380(13)
C6 C22 1.511(11)
C7 N2 1.389(12)
C7 C8 1.445(13)
C8 C9 1.378(14)
C8 H8 0.9300
C9 C10 1.522(12)
C9 H9 0.9300
C10 C11 1.346(15)
C10 N2 1.412(12)
C11 C12 1.305(11)
C11 H11 0.9300
C12 N3 1.379(12)
C12 C13 1.581(11)
C13 C14 1.336(13)
C13 H13 0.9300
C14 C15 1.426(13)
C14 H14 0.9300
C15 N3 1.371(12)
C15 C16 1.405(13)
C16 C17 1.426(12)
C16 C28 1.499(9)
C17 N4 1.364(12)
C17 C18 1.420(13)
C18 C19 1.299(13)
C18 H18 0.9300
C19 C20 1.295(13)
C19 H19 0.9300
C20 C21 1.316(13)
C20 H20 0.9300
C21 N4 1.345(12)
C22 C27 1.384(11)
C22 C23 1.402(12)
C23 C24 1.389(12)
C23 H23 0.9300
C24 C25 1.373(14)
C24 H24 0.9300
C25 C26 1.382(13)
C25 H25 0.9300
C26 C27 1.364(12)
C26 H26 0.9300
C27 H27 0.9300
C28 C29 1.3900
C28 C33 1.3900
C29 C30 1.3900
C29 H29 0.9300
C30 C31 1.3900
C30 H30 0.9300
C31 C32 1.3900
C31 H31 0.9300
C32 C33 1.3900
C32 H32 0.9300
C33 H33 0.9300
N1 Pd1 1.962(8)
N2 Pd1 1.960(8)
N3 Pd1 1.966(8)
N4 Pd1 1.988(8)
F1 P1 1.525(7)
F2 P1 1.571(7)
F3 P1 1.584(8)
F4 P1 1.575(7)
F5 P1 1.580(7)
F6 P1 1.574(8)

loop_
_geom_torsion_atom_site_label_1
_geom_torsion_atom_site_label_2
_geom_torsion_atom_site_label_3
_geom_torsion_atom_site_label_4
_geom_torsion
N1 C1 C2 C3 -3.8(14)
C21 C1 C2 C3 177.8(9)
C1 C2 C3 C4 -2.3(16)
C2 C3 C4 C5 4.3(16)
C3 C4 C5 N1 -0.3(14)
C3 C4 C5 C6 177.2(9)
N1 C5 C6 C7 4.1(15)
C4 C5 C6 C7 -173.2(9)
N1 C5 C6 C22 -171.6(8)
C4 C5 C6 C22 11.1(13)
C5 C6 C7 N2 -6.1(15)
C22 C6 C7 N2 169.4(8)
C5 C6 C7 C8 175.4(9)
C22 C6 C7 C8 -9.1(13)
C6 C7 C8 C9 177.4(9)
N2 C7 C8 C9 -1.2(11)
C7 C8 C9 C10 -0.2(10)
C8 C9 C10 C11 179.3(9)
C8 C9 C10 N2 1.5(10)
N2 C10 C11 C12 -10.5(16)
C9 C10 C11 C12 172.1(10)
C10 C11 C12 N3 9.7(16)
C10 C11 C12 C13 -170.4(9)
C11 C12 C13 C14 178.4(10)
N3 C12 C13 C14 -1.6(10)
C12 C13 C14 C15 2.1(10)
C13 C14 C15 N3 -2.0(11)
C13 C14 C15 C16 177.8(9)
N3 C15 C16 C17 2.9(15)
C14 C15 C16 C17 -176.9(8)
N3 C15 C16 C28 -174.7(8)
C14 C15 C16 C28 5.5(13)
C15 C16 C17 N4 -4.3(14)
C28 C16 C17 N4 173.2(8)
C15 C16 C17 C18 176.6(9)
C28 C16 C17 C18 -5.9(12)
N4 C17 C18 C19 -1.5(14)
C16 C17 C18 C19 177.7(9)
C17 C18 C19 C20 -1.3(16)
C18 C19 C20 C21 2.1(16)
C19 C20 C21 N4 -0.1(15)
C19 C20 C21 C1 -177.0(9)
C2 C1 C21 C20 -3.6(16)
N1 C1 C21 C20 177.9(9)
C2 C1 C21 N4 179.3(9)
N1 C1 C21 N4 0.8(12)
C7 C6 C22 C27 -105.2(10)
C5 C6 C22 C27 70.9(11)
C7 C6 C22 C23 74.2(12)
C5 C6 C22 C23 -109.7(10)
C27 C22 C23 C24 2.5(15)
C6 C22 C23 C24 -176.9(9)
C22 C23 C24 C25 -1.7(16)
C23 C24 C25 C26 1.2(16)
C24 C25 C26 C27 -1.5(15)
C25 C26 C27 C22 2.4(14)
C23 C22 C27 C26 -2.9(13)
C6 C22 C27 C26 176.5(8)
C15 C16 C28 C29 -99.6(8)
C17 C16 C28 C29 82.6(8)
C15 C16 C28 C33 82.9(8)
C17 C16 C28 C33 -94.8(8)
C33 C28 C29 C30 0.0
C16 C28 C29 C30 -177.4(7)
C28 C29 C30 C31 0.0
C29 C30 C31 C32 0.0
C30 C31 C32 C33 0.0
C31 C32 C33 C28 0.0
C29 C28 C33 C32 0.0
C16 C28 C33 C32 177.5(7)
C4 C5 N1 C1 -5.4(13)
C6 C5 N1 C1 177.0(8)
C4 C5 N1 Pd1 -178.7(7)
C6 C5 N1 Pd1 3.8(14)
C2 C1 N1 C5 7.8(14)
C21 C1 N1 C5 -173.7(8)
C2 C1 N1 Pd1 -177.8(8)
C21 C1 N1 Pd1 0.7(10)
C6 C7 N2 C10 -176.5(8)
C8 C7 N2 C10 2.1(11)
C6 C7 N2 Pd1 0.2(14)
C8 C7 N2 Pd1 178.8(6)
C11 C10 N2 C7 180.0(9)
C9 C10 N2 C7 -2.2(10)
C11 C10 N2 Pd1 3.3(14)
C9 C10 N2 Pd1 -178.8(6)
C16 C15 N3 C12 -179.0(9)
C14 C15 N3 C12 0.8(11)
C16 C15 N3 Pd1 2.9(14)
C14 C15 N3 Pd1 -177.3(6)
C11 C12 N3 C15 -179.6(10)
C13 C12 N3 C15 0.5(10)
C11 C12 N3 Pd1 -1.5(14)
C13 C12 N3 Pd1 178.5(6)
C20 C21 N4 C17 -2.7(15)
C1 C21 N4 C17 174.5(8)
C20 C21 N4 Pd1 -179.0(8)
C1 C21 N4 Pd1 -1.8(10)
C18 C17 N4 C21 3.3(13)
C16 C17 N4 C21 -175.9(8)
C18 C17 N4 Pd1 179.1(6)
C16 C17 N4 Pd1 -0.1(13)
C7 N2 Pd1 N1 4.8(8)
C10 N2 Pd1 N1 -179.2(8)
C7 N2 Pd1 N3 -173.3(8)
C10 N2 Pd1 N3 2.7(8)
C7 N2 Pd1 N4 -21(12)
C10 N2 Pd1 N4 155(11)
C5 N1 Pd1 N2 -6.8(9)
C1 N1 Pd1 N2 179.4(6)
C5 N1 Pd1 N3 104(9)
C1 N1 Pd1 N3 -70(9)
C5 N1 Pd1 N4 172.5(8)
C1 N1 Pd1 N4 -1.3(6)
C15 N3 Pd1 N2 174.1(8)
C12 N3 Pd1 N2 -3.6(8)
C15 N3 Pd1 N1 63(9)
C12 N3 Pd1 N1 -115(9)
C15 N3 Pd1 N4 -5.2(8)
C12 N3 Pd1 N4 177.1(8)
C21 N4 Pd1 N2 28(12)
C17 N4 Pd1 N2 -148(11)
C21 N4 Pd1 N1 1.8(7)
C17 N4 Pd1 N1 -174.2(8)
C21 N4 Pd1 N3 179.9(7)
C17 N4 Pd1 N3 3.9(8)

loop_
_platon_squeeze_void_nr
_platon_squeeze_void_average_x
_platon_squeeze_void_average_y
_platon_squeeze_void_average_z
_platon_squeeze_void_volume
_platon_squeeze_void_count_electrons
_platon_squeeze_void_content
1 0.500 0.355 0.250 120 41 ' '
2 0.000 0.355 0.750 120 41 ' '
3 0.565 0.355 0.028 11 3 ' '
4 0.435 0.355 0.472 11 2 ' '
5 0.935 0.355 0.528 11 2 ' '
6 0.065 0.355 0.972 11 2 ' '
7 0.000 0.645 0.250 119 41 ' '
8 0.500 0.645 0.750 119 41 ' '
9 0.935 0.644 0.028 12 3 ' '
10 0.065 0.644 0.472 12 3 ' '
11 0.565 0.644 0.528 12 3 ' '
12 0.435 0.644 0.972 12 3 ' '
